data_7702845
loop_
_publ_author_name
'Liu, Huizhang'
'Jos\'e Calhorda, Maria'
'Drew, Michael G. B.'
'F\'elix, Vitor'
'Novosad, Josef'
'Veiros, Lu\'is F.'
'Fabrizi de Biani, Fabrizia'
'Zanello, Piero'

_publ_section_title
;
 New Cu(i) and Ag(i) binuclear complexes containing the dppa ligand
;
_journal_issue 23
_journal_name_full 'J. Chem. Soc., Dalton Trans.'
_journal_page_first 4365
_journal_paper_doi 10.1039/B205922N
_journal_year 2002
_chemical_formula_moiety '[Ag2(dppa)2(CH3CN)2][PF6]2'
_chemical_formula_sum 'C52 H48 Ag2 F12 N4 O0 P6'
_chemical_formula_weight 1358.50
_space_group_IT_number 14
_space_group_name_Hall '-P 2ybc'
_space_group_name_H-M_alt 'P 1 21/c 1'
_symmetry_cell_setting monoclinic
_symmetry_space_group_name_H-M 'P 1 21/c 1'
_atom_sites_solution_hydrogens geom
_atom_sites_solution_primary direct
_atom_sites_solution_secondary difmap
_audit_creation_method SHELXL-97
_cell_angle_alpha 90.00
_cell_angle_beta 110.90(1)
_cell_angle_gamma 90.00
_cell_formula_units_Z 2
_cell_length_a 12.845(19)
_cell_length_b 15.362(22)
_cell_length_c 15.613(23)
_cell_measurement_temperature 293(2)
_cell_volume 2878(7)
_computing_data_reduction 'W. Kabsch, J. Appl. Crystallogr. 21,916,1983'
_computing_molecular_graphics 'PLATON (Spek, 1999)'
_computing_publication_material 'SHELXL-97 (Sheldrick, 1997)'
_computing_structure_refinement 'SHELXL-97 (Sheldrick, 1997)'
_computing_structure_solution 'SHELXS-97 (Sheldrick, 1990)'
_diffrn_ambient_temperature 293(2)
_diffrn_measured_fraction_theta_full 0.952
_diffrn_measured_fraction_theta_max 0.952
_diffrn_measurement_device_type 'MAR research image plate system'
_diffrn_radiation_monochromator graphite
_diffrn_radiation_source 'fine-focus sealed tube'
_diffrn_radiation_type MoK\a
_diffrn_radiation_wavelength 0.71073
_diffrn_reflns_av_R_equivalents 0.0500
_diffrn_reflns_av_sigmaI/netI 0.0543
_diffrn_reflns_limit_h_max 0
_diffrn_reflns_limit_h_min -15
_diffrn_reflns_limit_k_max 18
_diffrn_reflns_limit_k_min -18
_diffrn_reflns_limit_l_max 19
_diffrn_reflns_limit_l_min -17
_diffrn_reflns_number 10069
_diffrn_reflns_theta_full 26.06
_diffrn_reflns_theta_max 26.06
_diffrn_reflns_theta_min 1.93
_exptl_absorpt_coefficient_mu 0.925
_exptl_absorpt_correction_type 'No absorption correction'
_exptl_crystal_colour White
_exptl_crystal_density_diffrn 1.568
_exptl_crystal_density_method 'not measured'
_exptl_crystal_F_000 1360
_refine_diff_density_max 1.184
_refine_diff_density_min -0.965
_refine_diff_density_rms 0.104
_refine_ls_extinction_coef 0.0012(7)
_refine_ls_extinction_expression Fc^*^=kFc[1+0.001xFc^2^\l^3^/sin(2\q)]^-1/4^
_refine_ls_extinction_method SHELXL
_refine_ls_goodness_of_fit_ref 1.132
_refine_ls_hydrogen_treatment mixed
_refine_ls_matrix_type full
_refine_ls_number_parameters 349
_refine_ls_number_reflns 5629
_refine_ls_number_restraints 1
_refine_ls_restrained_S_all 1.132
_refine_ls_R_factor_all 0.0942
_refine_ls_R_factor_gt 0.0620
_refine_ls_shift/su_max 0.001
_refine_ls_shift/su_mean 0.000
_refine_ls_structure_factor_coef Fsqd
_refine_ls_weighting_details 'w=1/[\s^2^(Fo^2^)+(0.1147P)^2^+0.2216P] where P=(Fo^2^+2Fc^2^)/3'
_refine_ls_weighting_scheme calc
_refine_ls_wR_factor_gt 0.1748
_refine_ls_wR_factor_ref 0.1934
_reflns_number_gt 3878
_reflns_number_total 5629
_reflns_threshold_expression >2sigma(I)
_cod_data_source_file b205922n.txt
_cod_data_source_block compound_4
_cod_depositor_comments
;
The following automatic conversions were performed:

data item '_symmetry_cell_setting' value 'Monoclinic' was changed to
'monoclinic' in accordance with the
/home/saulius/struct/COD-crude-data/automatic-downloads/DataCite-retrospective/RSC/depositions/lib/dictionaries/cif_core.dic
dictionary named 'cif_core.dic' version 2.4.2 last updated on
2011-04-26.

data item '_refine_ls_weighting_scheme' value 'calc
w=1/[\s^2^(Fo^2^)+(0.1147P)^2^+0.2216P] where P=(Fo^2^+2Fc^2^)/3' was
changed to 'calc'. A new data item '_refine_ls_weighting_details' was
created with the value set to
'w=1/[\s^2^(Fo^2^)+(0.1147P)^2^+0.2216P] where P=(Fo^2^+2Fc^2^)/3'.

Automatic conversion script
Id: cif_fix_values 6909 2019-04-08 15:41:33Z antanas 
;
_cod_original_sg_symbol_H-M P21/c
_cod_database_code 7702845

loop_
_symmetry_equiv_pos_as_xyz
'x, y, z'
'-x, y+1/2, -z+1/2'
'-x, -y, -z'
'x, -y-1/2, z-1/2'

loop_
_atom_site_label
_atom_site_type_symbol
_atom_site_fract_x
_atom_site_fract_y
_atom_site_fract_z
_atom_site_U_iso_or_equiv
_atom_site_adp_type
_atom_site_occupancy
_atom_site_calc_flag
_atom_site_refinement_flags
Ag1 Ag 0.52671(4) 0.42225(3) 0.06000(3) 0.0536(2) Uani 1 d .
P2 P 0.35001(12) 0.35148(9) -0.02414(9) 0.0477(4) Uani 1 d .
N3 N 0.2947(4) 0.4022(3) -0.1267(3) 0.0481(10) Uani 1 d D
HN3 H 0.231(2) 0.379(3) -0.156(3) 0.049(15) Uiso 1 d D
P4 P 0.37175(11) 0.46549(9) -0.16932(9) 0.0461(3) Uani 1 d .
N100 N 0.6757(5) 0.3529(4) 0.0295(5) 0.0861(18) Uani 1 d .
C101 C 0.7391(7) 0.3195(5) 0.0073(5) 0.079(2) Uani 1 d .
C102 C 0.8187(9) 0.2739(8) -0.0227(6) 0.134(4) Uani 1 d .
H10A H 0.7986 0.2135 -0.0320 0.161 Uiso 1 calc R
H10B H 0.8918 0.2792 0.0233 0.161 Uiso 1 calc R
H10C H 0.8185 0.2988 -0.0791 0.161 Uiso 1 calc R
C31 C 0.2670(5) 0.5070(4) -0.2729(4) 0.0502(12) Uani 1 d .
C32 C 0.2651(7) 0.4849(5) -0.3588(4) 0.080(2) Uani 1 d .
H32 H 0.3187 0.4478 -0.3658 0.096 Uiso 1 calc R
C33 C 0.1801(8) 0.5196(6) -0.4363(5) 0.098(3) Uani 1 d .
H33 H 0.1778 0.5051 -0.4948 0.117 Uiso 1 calc R
C34 C 0.1001(7) 0.5749(5) -0.4261(5) 0.083(2) Uani 1 d .
H34 H 0.0444 0.5975 -0.4774 0.099 Uiso 1 calc R
C35 C 0.1037(6) 0.5957(5) -0.3410(5) 0.079(2) Uani 1 d .
H35 H 0.0492 0.6319 -0.3340 0.095 Uiso 1 calc R
C36 C 0.1878(6) 0.5638(5) -0.2642(5) 0.0699(17) Uani 1 d .
H36 H 0.1909 0.5807 -0.2061 0.084 Uiso 1 calc R
C41 C 0.4568(5) 0.3919(4) -0.2086(4) 0.0552(14) Uani 1 d .
C42 C 0.4292(6) 0.3067(5) -0.2333(4) 0.0721(18) Uani 1 d .
H42 H 0.3625 0.2839 -0.2324 0.086 Uiso 1 calc R
C43 C 0.5025(9) 0.2538(6) -0.2602(6) 0.099(3) Uani 1 d .
H43 H 0.4841 0.1961 -0.2766 0.119 Uiso 1 calc R
C44 C 0.6001(9) 0.2874(7) -0.2620(6) 0.105(3) Uani 1 d .
H44 H 0.6488 0.2519 -0.2781 0.126 Uiso 1 calc R
C45 C 0.6270(7) 0.3735(8) -0.2401(6) 0.100(3) Uani 1 d .
H45 H 0.6914 0.3967 -0.2451 0.120 Uiso 1 calc R
C46 C 0.5577(6) 0.4261(5) -0.2103(5) 0.0722(19) Uani 1 d .
H46 H 0.5781 0.4831 -0.1919 0.087 Uiso 1 calc R
C21 C 0.3543(6) 0.2369(4) -0.0505(4) 0.0628(16) Uani 1 d .
C22 C 0.4567(8) 0.1959(5) -0.0221(6) 0.095(3) Uani 1 d .
H22 H 0.5210 0.2243 0.0148 0.114 Uiso 1 calc R
C23 C 0.4605(12) 0.1091(8) -0.0510(9) 0.141(5) Uani 1 d .
H23 H 0.5285 0.0804 -0.0354 0.169 Uiso 1 calc R
C24 C 0.365(2) 0.0673(6) -0.1018(9) 0.171(8) Uani 1 d .
H24 H 0.3688 0.0097 -0.1186 0.205 Uiso 1 calc R
C25 C 0.2648(13) 0.1061(6) -0.1283(7) 0.135(5) Uani 1 d .
H25 H 0.2001 0.0765 -0.1625 0.162 Uiso 1 calc R
C26 C 0.2618(10) 0.1914(5) -0.1027(6) 0.106(3) Uani 1 d .
H26 H 0.1933 0.2197 -0.1219 0.127 Uiso 1 calc R
C11 C 0.2454(5) 0.3606(4) 0.0282(4) 0.0550(14) Uani 1 d .
C12 C 0.2159(6) 0.2909(6) 0.0708(5) 0.087(2) Uani 1 d .
H12 H 0.2442 0.2358 0.0677 0.105 Uiso 1 calc R
C13 C 0.1429(8) 0.3036(8) 0.1186(7) 0.112(3) Uani 1 d .
H13 H 0.1242 0.2569 0.1482 0.134 Uiso 1 calc R
C14 C 0.1013(9) 0.3807(9) 0.1220(6) 0.114(3) Uani 1 d .
H14 H 0.0528 0.3876 0.1537 0.137 Uiso 1 calc R
C15 C 0.1272(8) 0.4520(7) 0.0798(6) 0.101(3) Uani 1 d .
H15 H 0.0955 0.5062 0.0814 0.121 Uiso 1 calc R
C16 C 0.2020(7) 0.4405(5) 0.0351(6) 0.086(2) Uani 1 d .
H16 H 0.2234 0.4886 0.0090 0.104 Uiso 1 calc R
P5 P -0.05391(16) 0.35439(13) -0.26711(13) 0.0702(5) Uani 1 d .
F51 F -0.1734(9) 0.3760(11) -0.3311(8) 0.284(7) Uani 1 d .
F52 F 0.0627(5) 0.3346(8) -0.2116(6) 0.216(4) Uani 1 d .
F53 F -0.0689(9) 0.2592(5) -0.2981(6) 0.189(4) Uani 1 d .
F54 F -0.0959(6) 0.3326(5) -0.1887(5) 0.160(3) Uani 1 d .
F55 F -0.0407(14) 0.4481(5) -0.2379(8) 0.267(8) Uani 1 d .
F56 F -0.0188(7) 0.3743(5) -0.3506(5) 0.164(3) Uani 1 d .

loop_
_atom_site_aniso_label
_atom_site_aniso_U_11
_atom_site_aniso_U_22
_atom_site_aniso_U_33
_atom_site_aniso_U_23
_atom_site_aniso_U_13
_atom_site_aniso_U_12
Ag1 0.0540(3) 0.0545(3) 0.0481(3) 0.00248(18) 0.0132(2) -0.00307(19)
P2 0.0522(8) 0.0478(7) 0.0438(7) 0.0009(6) 0.0181(6) -0.0044(6)
N3 0.047(3) 0.056(3) 0.041(2) 0.0039(19) 0.016(2) -0.006(2)
P4 0.0461(7) 0.0539(8) 0.0393(7) 0.0017(6) 0.0164(6) -0.0037(6)
N100 0.068(4) 0.090(4) 0.105(5) -0.015(4) 0.036(4) 0.016(3)
C101 0.083(5) 0.082(5) 0.068(4) -0.009(4) 0.021(4) 0.015(4)
C102 0.134(8) 0.189(11) 0.086(6) 0.009(6) 0.048(6) 0.083(8)
C31 0.052(3) 0.049(3) 0.050(3) 0.007(2) 0.020(3) -0.009(2)
C32 0.105(6) 0.088(5) 0.043(3) 0.008(3) 0.022(4) 0.008(4)
C33 0.121(7) 0.110(7) 0.047(4) 0.008(4) 0.013(4) 0.008(6)
C34 0.082(5) 0.078(5) 0.065(5) 0.019(4) -0.001(4) -0.003(4)
C35 0.069(5) 0.078(5) 0.074(5) 0.006(4) 0.005(4) 0.003(4)
C36 0.064(4) 0.081(5) 0.058(4) 0.004(3) 0.014(3) 0.008(3)
C41 0.053(3) 0.075(4) 0.038(3) 0.004(3) 0.017(2) 0.002(3)
C42 0.085(5) 0.073(4) 0.062(4) -0.018(3) 0.031(4) 0.004(4)
C43 0.116(7) 0.104(6) 0.082(5) -0.022(5) 0.041(5) 0.029(5)
C44 0.105(7) 0.140(9) 0.079(5) -0.004(6) 0.045(5) 0.043(6)
C45 0.071(5) 0.152(9) 0.094(6) 0.017(6) 0.050(5) 0.034(6)
C46 0.066(4) 0.092(5) 0.071(4) 0.008(4) 0.039(4) 0.011(3)
C21 0.093(5) 0.045(3) 0.048(3) 0.004(3) 0.022(3) 0.000(3)
C22 0.122(7) 0.051(4) 0.107(6) 0.005(4) 0.034(5) 0.015(4)
C23 0.196(15) 0.083(7) 0.154(11) 0.009(7) 0.076(11) 0.044(8)
C24 0.33(2) 0.053(5) 0.106(9) -0.021(5) 0.045(12) -0.002(9)
C25 0.203(13) 0.058(5) 0.091(7) 0.005(5) -0.010(7) -0.024(7)
C26 0.148(8) 0.058(4) 0.081(5) -0.002(4) 0.003(5) -0.014(5)
C11 0.051(3) 0.072(4) 0.041(3) 0.008(3) 0.014(2) -0.007(3)
C12 0.077(5) 0.107(6) 0.087(5) 0.029(4) 0.041(4) 0.000(4)
C13 0.095(6) 0.155(10) 0.106(7) 0.053(7) 0.060(6) -0.009(6)
C14 0.099(7) 0.182(11) 0.083(6) 0.001(7) 0.058(5) -0.013(7)
C15 0.108(7) 0.112(6) 0.111(7) -0.022(6) 0.073(6) -0.004(5)
C16 0.108(6) 0.076(5) 0.104(6) -0.015(4) 0.072(5) -0.019(4)
P5 0.0670(11) 0.0791(12) 0.0762(11) 0.0005(9) 0.0399(9) 0.0088(9)
F51 0.153(8) 0.46(2) 0.249(12) 0.142(14) 0.083(8) 0.137(11)
F52 0.066(4) 0.329(13) 0.204(8) 0.010(8) -0.013(4) 0.006(6)
F53 0.315(11) 0.119(5) 0.186(7) -0.045(5) 0.153(8) -0.084(6)
F54 0.198(7) 0.183(7) 0.161(6) 0.009(5) 0.139(6) -0.001(5)
F55 0.55(2) 0.104(5) 0.279(12) -0.034(6) 0.305(16) -0.001(9)
F56 0.249(9) 0.155(6) 0.140(5) 0.016(5) 0.134(6) 0.008(6)

loop_
_atom_type_symbol
_atom_type_description
_atom_type_scat_dispersion_real
_atom_type_scat_dispersion_imag
_atom_type_scat_source
C C 0.0033 0.0016 'International Tables Vol C Tables 4.2.6.8 and 6.1.1.4'
H H 0.0000 0.0000 'International Tables Vol C Tables 4.2.6.8 and 6.1.1.4'
N N 0.0061 0.0033 'International Tables Vol C Tables 4.2.6.8 and 6.1.1.4'
O O 0.0106 0.0060 'International Tables Vol C Tables 4.2.6.8 and 6.1.1.4'
Ag Ag -0.8971 1.1015 'International Tables Vol C Tables 4.2.6.8 and 6.1.1.4'
P P 0.1023 0.0942 'International Tables Vol C Tables 4.2.6.8 and 6.1.1.4'
F F 0.0171 0.0103 'International Tables Vol C Tables 4.2.6.8 and 6.1.1.4'

loop_
_geom_angle_atom_site_label_1
_geom_angle_atom_site_label_2
_geom_angle_atom_site_label_3
_geom_angle
_geom_angle_site_symmetry_1
_geom_angle_site_symmetry_3
N100 Ag1 P2 110.7(2) . .
N100 Ag1 P4 100.84(19) . 3_665
P2 Ag1 P4 148.45(5) . 3_665
N100 Ag1 Ag1 104.80(18) . 3_665
P2 Ag1 Ag1 93.32(8) . 3_665
P4 Ag1 Ag1 79.54(11) 3_665 3_665
N3 P2 C11 105.3(3) . .
N3 P2 C21 105.6(3) . .
C11 P2 C21 105.4(3) . .
N3 P2 Ag1 107.49(17) . .
C11 P2 Ag1 114.9(2) . .
C21 P2 Ag1 117.2(2) . .
P4 N3 P2 122.2(3) . .
N3 P4 C31 101.7(3) . .
N3 P4 C41 106.3(3) . .
C31 P4 C41 105.1(3) . .
N3 P4 Ag1 111.91(19) . 3_665
C31 P4 Ag1 114.5(2) . 3_665
C41 P4 Ag1 115.9(2) . 3_665
C101 N100 Ag1 173.7(6) . .
N100 C101 C102 178.2(10) . .
C32 C31 C36 119.6(6) . .
C32 C31 P4 122.2(5) . .
C36 C31 P4 118.2(5) . .
C31 C32 C33 118.8(8) . .
C34 C33 C32 120.7(7) . .
C35 C34 C33 119.5(7) . .
C34 C35 C36 120.6(8) . .
C31 C36 C35 120.7(7) . .
C42 C41 C46 119.8(6) . .
C42 C41 P4 124.0(5) . .
C46 C41 P4 116.2(5) . .
C41 C42 C43 119.8(8) . .
C44 C43 C42 120.1(9) . .
C43 C44 C45 120.6(8) . .
C44 C45 C46 120.3(8) . .
C45 C46 C41 119.4(8) . .
C26 C21 C22 118.9(7) . .
C26 C21 P2 122.7(6) . .
C22 C21 P2 118.3(6) . .
C21 C22 C23 117.7(10) . .
C24 C23 C22 120.2(12) . .
C25 C24 C23 122.5(10) . .
C24 C25 C26 117.2(11) . .
C21 C26 C25 123.5(11) . .
C16 C11 C12 117.9(6) . .
C16 C11 P2 119.6(5) . .
C12 C11 P2 122.2(5) . .
C11 C12 C13 119.8(9) . .
C14 C13 C12 120.4(9) . .
C13 C14 C15 121.9(8) . .
C14 C15 C16 117.9(9) . .
C11 C16 C15 121.9(8) . .
F52 P5 F55 92.2(7) . .
F52 P5 F53 88.6(6) . .
F55 P5 F53 179.1(7) . .
F52 P5 F51 175.9(6) . .
F55 P5 F51 88.2(7) . .
F53 P5 F51 91.0(8) . .
F52 P5 F54 93.4(5) . .
F55 P5 F54 90.0(4) . .
F53 P5 F54 90.2(4) . .
F51 P5 F54 90.7(5) . .
F52 P5 F56 89.8(5) . .
F55 P5 F56 91.8(4) . .
F53 P5 F56 88.0(4) . .
F51 P5 F56 86.2(5) . .
F54 P5 F56 176.4(5) . .

loop_
_geom_bond_atom_site_label_1
_geom_bond_atom_site_label_2
_geom_bond_distance
_geom_bond_site_symmetry_2
Ag1 N100 2.382(6) .
Ag1 P2 2.436(3) .
Ag1 P4 2.450(3) 3_665
Ag1 Ag1 2.961(3) 3_665
P2 N3 1.692(5) .
P2 C11 1.810(6) .
P2 C21 1.812(6) .
N3 P4 1.684(5) .
P4 C31 1.811(6) .
P4 C41 1.824(6) .
P4 Ag1 2.450(3) 3_665
N100 C101 1.117(9) .
C101 C102 1.448(11) .
C31 C32 1.376(8) .
C31 C36 1.384(9) .
C32 C33 1.413(10) .
C33 C34 1.386(12) .
C34 C35 1.350(11) .
C35 C36 1.387(10) .
C41 C42 1.374(9) .
C41 C46 1.408(9) .
C42 C43 1.417(10) .
C43 C44 1.365(14) .
C44 C45 1.378(14) .
C45 C46 1.398(10) .
C21 C26 1.369(11) .
C21 C22 1.381(11) .
C22 C23 1.414(14) .
C23 C24 1.36(2) .
C24 C25 1.34(2) .
C25 C26 1.375(13) .
C11 C16 1.368(10) .
C11 C12 1.382(9) .
C12 C13 1.405(12) .
C13 C14 1.308(15) .
C14 C15 1.379(14) .
C15 C16 1.386(10) .
P5 F52 1.470(7) .
P5 F55 1.502(8) .
P5 F53 1.531(7) .
P5 F51 1.540(10) .
P5 F54 1.540(6) .
P5 F56 1.554(6) .
